data_7242753
loop_
_publ_author_name
'Ruiz, Andr\'es Castro'
'Damodaran, Krishna K.'
'Suman, Sigridur G.'

_publ_section_title
;
 Towards a selective synthetic route for cobalt amino acid complexes and
 their application in ring opening polymerization of rac-lactide
;
_journal_issue 27
_journal_name_full 'RSC Advances'
_journal_page_first 16326
_journal_page_last 16338
_journal_paper_doi 10.1039/D1RA02909F
_journal_volume 11
_journal_year 2021
_chemical_formula_sum 'C22 H32 Cl Co N4 O4'
_chemical_formula_weight 510.89
_space_group_crystal_system triclinic
_space_group_IT_number 2
_space_group_name_Hall '-P 1'
_space_group_name_H-M_alt 'P -1'
_atom_sites_solution_hydrogens mixed
_audit_creation_method SHELXL-2017/1
_audit_update_record
;
2021-02-12 deposited with the CCDC.	2021-04-19 downloaded from the CCDC.
;
_cell_angle_alpha 71.816(3)
_cell_angle_beta 77.578(3)
_cell_angle_gamma 64.570(3)
_cell_formula_units_Z 4
_cell_length_a 14.3084(13)
_cell_length_b 15.7813(15)
_cell_length_c 19.9421(18)
_cell_measurement_reflns_used 9731
_cell_measurement_temperature 130(2)
_cell_measurement_theta_max 28.10
_cell_measurement_theta_min 2.88
_cell_volume 3846.3(6)
_computing_cell_refinement 'SAINT V8.35A (?, 2016)'
_computing_data_collection 'SAINT V8.35A (?, 2016)'
_computing_data_reduction 'SAINT V8.35A (?, 2016)'
_computing_molecular_graphics 'MERCURY CSD 4.2.0'
_computing_publication_material 'MERCURY CSD 4.2.0'
_computing_structure_refinement 'SHELXL-2014/7 (Sheldrick, 2014)'
_computing_structure_solution 'SAINT V8.35A (?, 2016)'
_diffrn_ambient_temperature 130(2)
_diffrn_measured_fraction_theta_full 0.998
_diffrn_measured_fraction_theta_max 0.998
_diffrn_measurement_device_type 'Bruker APEX-II CCD'
_diffrn_measurement_method '\f and \w scans'
_diffrn_radiation_type MoK\a
_diffrn_radiation_wavelength 0.71073
_diffrn_reflns_av_R_equivalents 0.0372
_diffrn_reflns_av_unetI/netI 0.0249
_diffrn_reflns_Laue_measured_fraction_full 0.998
_diffrn_reflns_Laue_measured_fraction_max 0.998
_diffrn_reflns_limit_h_max 17
_diffrn_reflns_limit_h_min -17
_diffrn_reflns_limit_k_max 18
_diffrn_reflns_limit_k_min -18
_diffrn_reflns_limit_l_max 23
_diffrn_reflns_limit_l_min -23
_diffrn_reflns_number 131302
_diffrn_reflns_point_group_measured_fraction_full 0.998
_diffrn_reflns_point_group_measured_fraction_max 0.998
_diffrn_reflns_theta_full 24.999
_diffrn_reflns_theta_max 24.999
_diffrn_reflns_theta_min 2.879
_exptl_absorpt_coefficient_mu 0.538
_exptl_absorpt_correction_T_max 0.7457
_exptl_absorpt_correction_T_min 0.6475
_exptl_absorpt_correction_type multi-scan
_exptl_absorpt_process_details
;
SADABS-2016/2 (Bruker,2016/2) was used for absorption correction.
wR2(int) was 0.0716 before and 0.0645 after correction.
The Ratio of minimum to maximum transmission is 0.8683.
The \l/2 correction factor is Not present.
;
_exptl_crystal_colour RED
_exptl_crystal_density_diffrn 0.882
_exptl_crystal_description ROD
_exptl_crystal_F_000 1072
_exptl_crystal_size_max 0.300
_exptl_crystal_size_mid 0.200
_exptl_crystal_size_min 0.180
_refine_diff_density_max 0.926
_refine_diff_density_min -1.034
_refine_diff_density_rms 0.123
_refine_ls_extinction_method none
_refine_ls_goodness_of_fit_ref 1.242
_refine_ls_hydrogen_treatment constr
_refine_ls_matrix_type full
_refine_ls_number_parameters 623
_refine_ls_number_reflns 13517
_refine_ls_number_restraints 0
_refine_ls_restrained_S_all 1.242
_refine_ls_R_factor_all 0.1152
_refine_ls_R_factor_gt 0.1066
_refine_ls_shift/su_max 0.001
_refine_ls_shift/su_mean 0.000
_refine_ls_structure_factor_coef Fsqd
_refine_ls_weighting_details 'w=1/[\s^2^(Fo^2^)+(0.1497P)^2^+17.4966P] where P=(Fo^2^+2Fc^2^)/3'
_refine_ls_weighting_scheme calc
_refine_ls_wR_factor_gt 0.3296
_refine_ls_wR_factor_ref 0.3402
_reflns_Friedel_coverage 0.000
_reflns_number_gt 11982
_reflns_number_total 13517
_reflns_threshold_expression 'I > 2\s(I)'
_cod_data_source_file d1ra02909f2.cif
_cod_data_source_block mo_sgs_acr_154r_0m_a_sq
_cod_depositor_comments
;
The following automatic conversions were performed:

data item '_exptl_absorpt_correction_type' value 'MULTI-SCAN' was
changed to 'multi-scan' in accordance with the
/home/data/users/saulius/crontab/automatic-downloads/rss-feeds/RSC/lib/dictionaries/cif_core.dic
dictionary named 'cif_core.dic' version 2.4.2 last updated on
2011-04-26.

Automatic conversion script
Id: cif_fix_values 7556 2019-12-06 15:28:31Z antanas 
;
_cod_database_code 7242753
_shelx_shelxl_version_number 2017/1
_shelx_space_group_comment
;
The symmetry employed for this shelxl refinement is uniquely defined
by the following loop, which should always be used as a source of
symmetry information in preference to the above space-group names.
They are only intended as comments.
;
_shelx_estimated_absorpt_t_min 0.855
_shelx_estimated_absorpt_t_max 0.909

loop_
_space_group_symop_operation_xyz
'x, y, z'
'-x, -y, -z'

loop_
_atom_site_label
_atom_site_type_symbol
_atom_site_fract_x
_atom_site_fract_y
_atom_site_fract_z
_atom_site_U_iso_or_equiv
_atom_site_adp_type
_atom_site_occupancy
_atom_site_site_symmetry_order
_atom_site_calc_flag
_atom_site_refinement_flags_posn
_atom_site_refinement_flags_adp
_atom_site_refinement_flags_occupancy
_atom_site_disorder_assembly
_atom_site_disorder_group
Co1 Co 0.03728(7) 0.47245(6) 0.84883(4) 0.0339(2) Uani 1 1 d . . . . .
Cl1 Cl 0.7523(6) 0.6867(2) 0.7580(4) 0.0750(19) Uani 0.89(2) 1 d . . P . .
Cl1A Cl 0.796(2) 0.6891(13) 0.723(2) 0.047(9) Uani 0.11(2) 1 d . . P . .
C1 C 0.2458(5) 0.3793(5) 0.8526(3) 0.0411(15) Uani 1 1 d . . . . .
N1 N 0.0929(4) 0.3440(4) 0.9119(3) 0.0370(11) Uani 1 1 d . . . . .
H1A H 0.063266 0.345434 0.956921 0.044 Uiso 1 1 calc R U . . .
H1B H 0.078443 0.301622 0.897947 0.044 Uiso 1 1 calc R U . . .
O1 O 0.1763(3) 0.4568(3) 0.8185(2) 0.0362(9) Uani 1 1 d . . . . .
Cl03 Cl -0.30636(15) 0.31845(16) 0.76087(11) 0.0589(5) Uani 1 1 d . . . . .
C2 C 0.2053(7) 0.3130(8) 0.9096(7) 0.116(6) Uani 1 1 d . . . . .
H2 H 0.214808 0.273890 0.872952 0.500 Uiso 1 1 d . U . . .
C3 C 0.2649(9) 0.2322(11) 0.9511(8) 0.143(8) Uani 1 1 d . . . A 1
H3A H 0.303787 0.254424 0.972620 0.172 Uiso 1 1 calc R U . A 1
H3B H 0.316507 0.196836 0.917256 0.172 Uiso 1 1 calc R U . A 1
N3 N -0.1024(4) 0.4796(4) 0.8792(3) 0.0380(12) Uani 1 1 d . . . . .
O3 O 0.0398(3) 0.5246(3) 0.9210(2) 0.0368(9) Uani 1 1 d . . . . .
Co2 Co 0.42029(6) 0.52054(6) 0.65256(4) 0.0325(2) Uani 1 1 d . . . . .
N2 N -0.0058(4) 0.6034(4) 0.7897(3) 0.0406(12) Uani 1 1 d . . . . .
H2A H 0.037753 0.605252 0.749165 0.049 Uiso 1 1 calc R U . . .
H2B H -0.071163 0.623180 0.777692 0.049 Uiso 1 1 calc R U . . .
O2 O 0.3375(4) 0.3619(4) 0.8399(3) 0.0485(12) Uani 1 1 d . . . . .
C5 C 0.280(3) 0.0665(17) 0.9808(18) 0.34(3) Uani 1 1 d . . . . .
H5A H 0.308592 0.008385 1.018669 0.513 Uiso 1 1 calc R U . . .
H5B H 0.332349 0.067583 0.940356 0.513 Uiso 1 1 calc R U . . .
H5C H 0.219066 0.065856 0.965811 0.513 Uiso 1 1 calc R U . . .
N5 N 0.3613(4) 0.6497(4) 0.5908(3) 0.0380(12) Uani 1 1 d . . . . .
H5D H 0.365437 0.693751 0.609365 0.046 Uiso 1 1 calc R U . . .
H5E H 0.397927 0.652053 0.547409 0.046 Uiso 1 1 calc R U . . .
O5 O 0.2859(3) 0.5224(3) 0.6709(2) 0.0363(9) Uani 1 1 d . . . . .
O4 O 0.0137(4) 0.6598(3) 0.9465(2) 0.0469(11) Uani 1 1 d . . . . .
C4 C 0.2467(8) 0.1562(7) 1.0079(5) 0.083(3) Uani 1 1 d . . . . .
H4 H 0.170093 0.178740 1.021766 0.100 Uiso 1 1 calc R U . A 1
N4 N 0.0248(4) 0.4250(4) 0.7754(3) 0.0395(12) Uani 1 1 d . . . . .
O7 O 0.4448(3) 0.4687(3) 0.5745(2) 0.0360(9) Uani 1 1 d . . . . .
C7 C 0.0180(5) 0.6149(5) 0.9037(3) 0.0402(14) Uani 1 1 d . . . . .
N7 N 0.5549(4) 0.5275(4) 0.6354(3) 0.0413(13) Uani 1 1 d . . . . .
O6 O 0.1199(4) 0.6174(4) 0.6506(3) 0.0516(12) Uani 1 1 d . . . . .
C6 C 0.2971(14) 0.150(2) 1.0684(7) 0.260(19) Uani 1 1 d . . . . .
H6A H 0.332015 0.082242 1.093118 0.390 Uiso 1 1 calc R U . . .
H6B H 0.244090 0.184844 1.101477 0.390 Uiso 1 1 calc R U . . .
H6C H 0.348248 0.179987 1.050433 0.390 Uiso 1 1 calc R U . . .
N6 N 0.4697(4) 0.3883(3) 0.7089(3) 0.0311(10) Uani 1 1 d . . . . .
H6D H 0.530403 0.373631 0.726037 0.037 Uiso 1 1 calc R U . . .
H6E H 0.422293 0.381247 0.746477 0.037 Uiso 1 1 calc R U . . .
O8 O 0.5098(4) 0.3291(3) 0.5423(2) 0.0447(11) Uani 1 1 d . . . . .
N8 N 0.4068(5) 0.5673(4) 0.7341(3) 0.0427(13) Uani 1 1 d . . . . .
C8 C -0.0042(9) 0.6682(5) 0.8277(4) 0.063(2) Uani 1 1 d . . . . .
H8 H -0.080985 0.703887 0.836158 0.076 Uiso 1 1 calc R U . B 1
C9 C -0.0730(13) 0.7655(9) 0.8140(7) 0.062(4) Uani 0.595(12) 1 d . . P C 2
H9A H -0.066073 0.796457 0.847810 0.074 Uiso 0.595(12) 1 calc R U P C 2
H9B H -0.145235 0.769452 0.821027 0.074 Uiso 0.595(12) 1 calc R U P C 2
C10 C -0.049(2) 0.8247(7) 0.7314(7) 0.196(13) Uani 1 1 d . . . . .
H10 H -0.042287 0.787026 0.697277 0.235 Uiso 1 1 calc R U . C 1
C11 C 0.0276(18) 0.8748(17) 0.7034(10) 0.198(13) Uani 1 1 d . . . . .
H11A H 0.098488 0.826915 0.711176 0.297 Uiso 1 1 calc R U . . .
H11B H 0.010689 0.924669 0.728597 0.297 Uiso 1 1 calc R U . . .
H11C H 0.022605 0.904992 0.652574 0.297 Uiso 1 1 calc R U . . .
C12 C -0.1616(18) 0.8982(11) 0.7359(8) 0.154(8) Uani 1 1 d . . . . .
H12A H -0.174740 0.924681 0.776987 0.231 Uiso 1 1 calc R U . . .
H12B H -0.208945 0.865945 0.741195 0.231 Uiso 1 1 calc R U . . .
H12C H -0.173131 0.950808 0.692598 0.231 Uiso 1 1 calc R U . . .
C9A C 0.0232(15) 0.7494(10) 0.7967(9) 0.047(5) Uani 0.405(12) 1 d . . P C 1
H9A1 H 0.097438 0.727216 0.778261 0.056 Uiso 0.405(12) 1 calc R U P C 1
H9A2 H 0.013303 0.783713 0.833269 0.056 Uiso 0.405(12) 1 calc R U P C 1
C13 C -0.1609(6) 0.5090(5) 0.9364(3) 0.0431(15) Uani 1 1 d . . . . .
H13 H -0.134087 0.530985 0.964258 0.052 Uiso 1 1 calc R U . . .
C14 C -0.2579(6) 0.5082(6) 0.9553(4) 0.0522(18) Uani 1 1 d . . . . .
H14 H -0.298429 0.530883 0.995362 0.063 Uiso 1 1 calc R U . . .
C15 C -0.2971(7) 0.4749(7) 0.9168(5) 0.067(2) Uani 1 1 d . . . . .
H15 H -0.364569 0.473886 0.929876 0.080 Uiso 1 1 calc R U . . .
C16 C -0.2362(6) 0.4422(6) 0.8578(4) 0.0554(19) Uani 1 1 d . . . . .
H16 H -0.260927 0.418045 0.830244 0.067 Uiso 1 1 calc R U . . .
C17 C -0.1398(5) 0.4461(5) 0.8410(4) 0.0436(15) Uani 1 1 d . . . . .
C18 C -0.0673(5) 0.4161(5) 0.7803(4) 0.0426(15) Uani 1 1 d . . . . .
C19 C -0.0860(6) 0.3815(6) 0.7301(4) 0.0541(18) Uani 1 1 d . . . . .
H19 H -0.149758 0.374462 0.733909 0.065 Uiso 1 1 calc R U . . .
C21 C 0.0788(6) 0.3706(6) 0.6692(4) 0.0544(19) Uani 1 1 d . . . . .
H21 H 0.129623 0.356466 0.630462 0.065 Uiso 1 1 calc R U . . .
C20 C -0.0107(7) 0.3577(6) 0.6748(4) 0.058(2) Uani 1 1 d . . . . .
H20 H -0.021662 0.332461 0.641061 0.070 Uiso 1 1 calc R U . . .
C22 C 0.0970(5) 0.4049(5) 0.7210(4) 0.0443(15) Uani 1 1 d . . . . .
H22 H 0.159816 0.413635 0.717139 0.053 Uiso 1 1 calc R U . . .
C23 C 0.2136(6) 0.5996(5) 0.6389(3) 0.0439(16) Uani 1 1 d . . . . .
C24 C 0.2517(8) 0.6739(9) 0.5837(6) 0.096(4) Uani 1 1 d . . . . .
H24 H 0.263822 0.646918 0.541952 0.115 Uiso 1 1 calc R U . C 1
C25 C 0.2088(12) 0.7111(11) 0.5181(8) 0.039(4) Uani 0.405(12) 1 d . . P C 2
H25A H 0.134595 0.720658 0.526617 0.047 Uiso 0.405(12) 1 calc R U P C 2
H25B H 0.245050 0.663302 0.489126 0.047 Uiso 0.405(12) 1 calc R U P C 2
C26 C 0.2185(9) 0.8145(11) 0.4740(9) 0.155(9) Uani 1 1 d . . . . .
H26 H 0.291765 0.808096 0.471091 0.186 Uiso 1 1 calc R U . C 1
C27 C 0.2070(14) 0.7976(11) 0.4089(9) 0.144(8) Uani 1 1 d . . . . .
H27A H 0.134702 0.833545 0.397588 0.216 Uiso 1 1 calc R U . . .
H27B H 0.226017 0.728260 0.415435 0.216 Uiso 1 1 calc R U . . .
H27C H 0.252712 0.819776 0.369984 0.216 Uiso 1 1 calc R U . . .
C28 C 0.1486(13) 0.9132(16) 0.4861(9) 0.168(9) Uani 1 1 d . . . . .
H28A H 0.077290 0.916843 0.499842 0.252 Uiso 1 1 calc R U . . .
H28B H 0.150413 0.963083 0.442280 0.252 Uiso 1 1 calc R U . . .
H28C H 0.172897 0.923930 0.523894 0.252 Uiso 1 1 calc R U . . .
C25A C 0.1876(12) 0.7667(10) 0.5544(8) 0.069(5) Uani 0.595(12) 1 d . . P C 1
H25C H 0.183349 0.808347 0.584102 0.083 Uiso 0.595(12) 1 calc R U P C 1
H25D H 0.117091 0.767985 0.557270 0.083 Uiso 0.595(12) 1 calc R U P C 1
C29 C 0.4797(5) 0.3761(4) 0.5880(3) 0.0346(13) Uani 1 1 d . . . . .
C30 C 0.4866(9) 0.3219(5) 0.6653(4) 0.064(2) Uani 1 1 d . . . . .
H30 H 0.414750 0.322639 0.674861 0.077 Uiso 1 1 calc R U . C 1
C31 C 0.4481(12) 0.2507(9) 0.6870(7) 0.054(4) Uani 0.595(12) 1 d . . P C 2
H31A H 0.468753 0.214934 0.649846 0.065 Uiso 0.595(12) 1 calc R U P C 2
H31B H 0.371219 0.281231 0.692539 0.065 Uiso 0.595(12) 1 calc R U P C 2
C32 C 0.4891(11) 0.1736(6) 0.7622(5) 0.085(4) Uani 1 1 d . . . . .
H32 H 0.468168 0.214554 0.796588 0.102 Uiso 1 1 calc R U . C 1
C33 C 0.5954(19) 0.098(2) 0.7734(13) 0.217(13) Uani 1 1 d . . . . .
H33A H 0.640238 0.127635 0.779290 0.326 Uiso 1 1 calc R U . . .
H33B H 0.623606 0.070283 0.732362 0.326 Uiso 1 1 calc R U . . .
H33C H 0.592496 0.047280 0.816133 0.326 Uiso 1 1 calc R U . . .
C34 C 0.4146(12) 0.1288(11) 0.7721(8) 0.112(5) Uani 1 1 d . . . . .
H34A H 0.345964 0.179380 0.760967 0.168 Uiso 1 1 calc R U . . .
H34B H 0.410351 0.091672 0.821469 0.168 Uiso 1 1 calc R U . . .
H34C H 0.437524 0.085370 0.740566 0.168 Uiso 1 1 calc R U . . .
C31A C 0.5388(14) 0.2224(12) 0.6905(8) 0.040(4) Uani 0.405(12) 1 d . . P C 1
H31C H 0.610797 0.209453 0.697082 0.048 Uiso 0.405(12) 1 calc R U P C 1
H31D H 0.543133 0.190577 0.653631 0.048 Uiso 0.405(12) 1 calc R U P C 1
C35 C 0.6236(6) 0.5069(5) 0.5797(4) 0.0511(18) Uani 1 1 d . . . . .
H35 H 0.607802 0.484522 0.546278 0.061 Uiso 1 1 calc R U . . .
C36 C 0.7175(8) 0.5174(8) 0.5695(6) 0.083(3) Uani 1 1 d . . . . .
H36 H 0.766615 0.501309 0.530356 0.100 Uiso 1 1 calc R U . . .
C37 C 0.7376(9) 0.5532(10) 0.6198(6) 0.096(4) Uani 1 1 d . . . . .
H37 H 0.800664 0.561965 0.614385 0.115 Uiso 1 1 calc R U . . .
C38 C 0.6637(10) 0.5755(9) 0.6777(6) 0.095(4) Uani 1 1 d . . . . .
H38 H 0.675824 0.599799 0.711586 0.114 Uiso 1 1 calc R U . . .
C39 C 0.5734(7) 0.5614(6) 0.6840(4) 0.057(2) Uani 1 1 d . . . . .
C40 C 0.4918(8) 0.5810(6) 0.7407(4) 0.058(2) Uani 1 1 d . . . . .
C41 C 0.4933(11) 0.6094(7) 0.7998(6) 0.084(3) Uani 1 1 d . . . . .
H41 H 0.551485 0.620156 0.805057 0.101 Uiso 1 1 calc R U . . .
C42 C 0.4082(13) 0.6219(7) 0.8515(5) 0.098(5) Uani 1 1 d . . . . .
H42 H 0.408525 0.641735 0.891768 0.118 Uiso 1 1 calc R U . . .
C43 C 0.3265(11) 0.6061(6) 0.8444(5) 0.079(3) Uani 1 1 d . . . . .
H43 H 0.269782 0.613005 0.880101 0.095 Uiso 1 1 calc R U . . .
C44 C 0.3250(8) 0.5792(5) 0.7839(4) 0.055(2) Uani 1 1 d . . . . .
H44 H 0.266467 0.569439 0.778031 0.066 Uiso 1 1 calc R U . . .

loop_
_atom_site_aniso_label
_atom_site_aniso_U_11
_atom_site_aniso_U_22
_atom_site_aniso_U_33
_atom_site_aniso_U_23
_atom_site_aniso_U_13
_atom_site_aniso_U_12
Co1 0.0385(5) 0.0289(4) 0.0287(4) -0.0062(3) -0.0056(3) -0.0075(4)
Cl1 0.068(3) 0.0606(16) 0.090(4) -0.0055(15) -0.032(3) -0.0168(15)
Cl1A 0.017(11) 0.041(9) 0.066(19) 0.000(8) -0.007(11) -0.003(6)
C1 0.034(3) 0.041(4) 0.034(3) 0.001(3) -0.005(3) -0.007(3)
N1 0.043(3) 0.033(3) 0.032(3) -0.007(2) -0.004(2) -0.013(2)
O1 0.036(2) 0.030(2) 0.033(2) -0.0002(17) -0.0049(17) -0.0085(18)
Cl03 0.0437(10) 0.0712(13) 0.0603(11) -0.0093(9) -0.0174(8) -0.0203(9)
C2 0.037(4) 0.074(7) 0.136(10) 0.074(7) -0.003(5) -0.002(4)
C3 0.066(7) 0.153(12) 0.139(11) 0.112(10) -0.058(7) -0.058(8)
N3 0.043(3) 0.032(3) 0.031(3) -0.004(2) -0.008(2) -0.008(2)
O3 0.045(2) 0.035(2) 0.030(2) -0.0064(17) -0.0054(18) -0.0155(19)
Co2 0.0378(5) 0.0279(4) 0.0292(4) -0.0038(3) -0.0054(3) -0.0117(3)
N2 0.043(3) 0.041(3) 0.030(3) -0.012(2) -0.001(2) -0.009(2)
O2 0.040(3) 0.045(3) 0.043(3) 0.004(2) -0.011(2) -0.008(2)
C5 0.49(5) 0.153(19) 0.37(4) -0.17(2) 0.31(4) -0.21(3)
N5 0.053(3) 0.024(2) 0.030(3) -0.002(2) -0.002(2) -0.013(2)
O5 0.040(2) 0.028(2) 0.030(2) -0.0013(17) -0.0052(18) -0.0071(18)
O4 0.065(3) 0.042(3) 0.040(3) -0.015(2) -0.003(2) -0.024(2)
C4 0.074(6) 0.052(5) 0.062(6) 0.024(4) 0.005(5) 0.000(4)
N4 0.045(3) 0.033(3) 0.035(3) -0.013(2) -0.008(2) -0.006(2)
O7 0.045(2) 0.029(2) 0.027(2) -0.0010(16) -0.0050(18) -0.0122(19)
C7 0.043(4) 0.037(3) 0.037(3) -0.007(3) -0.001(3) -0.015(3)
N7 0.038(3) 0.038(3) 0.047(3) 0.006(2) -0.015(2) -0.021(2)
O6 0.037(3) 0.058(3) 0.044(3) -0.005(2) -0.007(2) -0.008(2)
C6 0.110(13) 0.53(5) 0.049(8) 0.000(16) 0.011(8) -0.10(2)
N6 0.031(2) 0.030(2) 0.029(2) -0.003(2) -0.0056(19) -0.011(2)
O8 0.057(3) 0.033(2) 0.040(2) -0.013(2) 0.006(2) -0.017(2)
N8 0.062(4) 0.026(3) 0.037(3) -0.001(2) -0.013(3) -0.016(3)
C8 0.118(8) 0.034(4) 0.039(4) 0.001(3) -0.019(4) -0.031(4)
C9 0.075(10) 0.033(6) 0.054(8) -0.004(6) -0.004(7) -0.006(6)
C10 0.43(4) 0.020(5) 0.057(7) 0.005(4) -0.070(13) -0.002(10)
C11 0.20(2) 0.148(18) 0.099(12) -0.026(12) 0.026(13) 0.042(16)
C12 0.29(3) 0.093(11) 0.077(9) -0.005(7) 0.009(12) -0.093(14)
C9A 0.067(12) 0.016(7) 0.051(10) -0.020(7) 0.025(8) -0.017(7)
C13 0.049(4) 0.040(4) 0.034(3) -0.008(3) -0.007(3) -0.011(3)
C14 0.042(4) 0.060(5) 0.046(4) -0.020(3) -0.001(3) -0.009(3)
C15 0.048(4) 0.088(7) 0.066(5) -0.022(5) -0.011(4) -0.024(4)
C16 0.046(4) 0.071(5) 0.054(4) -0.025(4) -0.012(3) -0.017(4)
C17 0.044(4) 0.043(4) 0.042(4) -0.010(3) -0.012(3) -0.012(3)
C18 0.044(4) 0.037(3) 0.041(4) -0.013(3) -0.011(3) -0.005(3)
C19 0.055(4) 0.062(5) 0.049(4) -0.020(4) -0.014(3) -0.019(4)
C21 0.060(5) 0.054(4) 0.039(4) -0.024(3) -0.006(3) -0.004(4)
C20 0.063(5) 0.065(5) 0.051(4) -0.028(4) -0.010(4) -0.019(4)
C22 0.039(3) 0.043(4) 0.041(4) -0.011(3) 0.003(3) -0.009(3)
C23 0.054(4) 0.037(3) 0.032(3) -0.003(3) -0.003(3) -0.015(3)
C24 0.080(7) 0.098(8) 0.084(7) 0.061(6) -0.046(6) -0.051(6)
C25 0.037(8) 0.032(8) 0.029(8) 0.005(6) -0.017(6) 0.002(7)
C26 0.052(6) 0.121(11) 0.132(12) 0.091(10) 0.017(7) 0.016(6)
C27 0.164(16) 0.099(10) 0.109(11) -0.019(9) 0.075(11) -0.041(10)
C28 0.101(11) 0.25(2) 0.100(11) -0.078(13) -0.011(9) 0.008(13)
C25A 0.064(9) 0.046(8) 0.066(9) -0.008(7) 0.010(7) -0.004(7)
C29 0.031(3) 0.033(3) 0.036(3) -0.011(3) -0.003(2) -0.008(2)
C30 0.113(7) 0.026(3) 0.043(4) -0.004(3) -0.023(4) -0.013(4)
C31 0.071(10) 0.043(7) 0.053(7) -0.018(6) 0.003(6) -0.025(7)
C32 0.153(11) 0.042(5) 0.048(5) -0.015(4) 0.021(6) -0.040(6)
C33 0.16(2) 0.34(4) 0.17(2) -0.14(2) 0.017(16) -0.08(2)
C34 0.116(11) 0.104(10) 0.105(10) -0.057(8) 0.021(8) -0.026(8)
C31A 0.043(10) 0.040(9) 0.031(8) -0.007(7) -0.006(7) -0.011(7)
C35 0.041(4) 0.048(4) 0.052(4) 0.010(3) -0.009(3) -0.020(3)
C36 0.061(5) 0.080(7) 0.087(7) 0.038(6) -0.023(5) -0.042(5)
C37 0.086(7) 0.131(10) 0.088(8) 0.029(7) -0.039(6) -0.084(8)
C38 0.118(9) 0.104(8) 0.091(8) 0.032(6) -0.057(7) -0.089(8)
C39 0.073(5) 0.049(4) 0.058(5) 0.010(4) -0.030(4) -0.037(4)
C40 0.089(6) 0.049(4) 0.056(5) -0.007(4) -0.030(4) -0.037(4)
C41 0.151(11) 0.057(5) 0.065(6) 0.000(5) -0.049(7) -0.052(6)
C42 0.203(15) 0.064(6) 0.044(5) -0.007(4) -0.046(7) -0.056(8)
C43 0.151(10) 0.047(5) 0.039(4) -0.012(4) -0.018(5) -0.034(6)
C44 0.094(6) 0.031(3) 0.033(4) -0.006(3) -0.005(4) -0.020(4)

loop_
_atom_type_symbol
_atom_type_description
_atom_type_scat_dispersion_real
_atom_type_scat_dispersion_imag
_atom_type_scat_source
C C 0.0033 0.0016 'International Tables Vol C Tables 4.2.6.8 and 6.1.1.4'
H H 0.0000 0.0000 'International Tables Vol C Tables 4.2.6.8 and 6.1.1.4'
Cl Cl 0.1484 0.1585 'International Tables Vol C Tables 4.2.6.8 and 6.1.1.4'
Co Co 0.3494 0.9721 'International Tables Vol C Tables 4.2.6.8 and 6.1.1.4'
N N 0.0061 0.0033 'International Tables Vol C Tables 4.2.6.8 and 6.1.1.4'
O O 0.0106 0.0060 'International Tables Vol C Tables 4.2.6.8 and 6.1.1.4'

loop_
_geom_angle_atom_site_label_1
_geom_angle_atom_site_label_2
_geom_angle_atom_site_label_3
_geom_angle
_geom_angle_site_symmetry_1
_geom_angle_site_symmetry_3
_geom_angle_publ_flag
O3 Co1 O1 89.34(19) . . ?
O3 Co1 N4 176.1(2) . . ?
O1 Co1 N4 94.0(2) . . ?
O3 Co1 N3 93.5(2) . . ?
O1 Co1 N3 176.0(2) . . ?
N4 Co1 N3 83.2(2) . . ?
O3 Co1 N2 86.5(2) . . ?
O1 Co1 N2 88.7(2) . . ?
N4 Co1 N2 91.5(2) . . ?
N3 Co1 N2 94.3(2) . . ?
O3 Co1 N1 88.6(2) . . ?
O1 Co1 N1 86.4(2) . . ?
N4 Co1 N1 93.6(2) . . ?
N3 Co1 N1 90.8(2) . . ?
N2 Co1 N1 173.1(2) . . ?
O2 C1 O1 122.5(6) . . ?
O2 C1 C2 121.7(6) . . ?
O1 C1 C2 115.8(6) . . ?
C2 N1 Co1 108.8(4) . . ?
C2 N1 H1A 109.9 . . ?
Co1 N1 H1A 109.9 . . ?
C2 N1 H1B 109.9 . . ?
Co1 N1 H1B 109.9 . . ?
H1A N1 H1B 108.3 . . ?
C1 O1 Co1 115.8(4) . . ?
C3 C2 N1 123.5(8) . . ?
C3 C2 C1 123.9(8) . . ?
N1 C2 C1 112.5(6) . . ?
C2 C3 C4 135.0(10) . . ?
C2 C3 H3A 103.4 . . ?
C4 C3 H3A 103.4 . . ?
C2 C3 H3B 103.4 . . ?
C4 C3 H3B 103.4 . . ?
H3A C3 H3B 105.2 . . ?
C13 N3 C17 119.0(6) . . ?
C13 N3 Co1 125.7(5) . . ?
C17 N3 Co1 115.2(5) . . ?
C7 O3 Co1 115.6(4) . . ?
O5 Co2 O7 90.41(19) . . ?
O5 Co2 N7 175.9(2) . . ?
O7 Co2 N7 92.8(2) . . ?
O5 Co2 N8 93.4(2) . . ?
O7 Co2 N8 175.3(2) . . ?
N7 Co2 N8 83.5(3) . . ?
O5 Co2 N6 88.67(19) . . ?
O7 Co2 N6 86.59(19) . . ?
N7 Co2 N6 94.1(2) . . ?
N8 Co2 N6 90.8(2) . . ?
O5 Co2 N5 86.8(2) . . ?
O7 Co2 N5 88.9(2) . . ?
N7 Co2 N5 90.7(2) . . ?
N8 Co2 N5 94.0(2) . . ?
N6 Co2 N5 173.6(2) . . ?
C8 N2 Co1 110.0(4) . . ?
C8 N2 H2A 109.7 . . ?
Co1 N2 H2A 109.7 . . ?
C8 N2 H2B 109.7 . . ?
Co1 N2 H2B 109.7 . . ?
H2A N2 H2B 108.2 . . ?
C4 C5 H5A 109.5 . . ?
C4 C5 H5B 109.5 . . ?
H5A C5 H5B 109.5 . . ?
C4 C5 H5C 109.5 . . ?
H5A C5 H5C 109.5 . . ?
H5B C5 H5C 109.5 . . ?
C24 N5 Co2 109.8(5) . . ?
C24 N5 H5D 109.7 . . ?
Co2 N5 H5D 109.7 . . ?
C24 N5 H5E 109.7 . . ?
Co2 N5 H5E 109.7 . . ?
H5D N5 H5E 108.2 . . ?
C23 O5 Co2 116.7(4) . . ?
C3 C4 C6 104.8(15) . . ?
C3 C4 C5 109.3(14) . . ?
C6 C4 C5 119(2) . . ?
C3 C4 H4 107.6 . . ?
C6 C4 H4 107.6 . . ?
C5 C4 H4 107.6 . . ?
C22 N4 C18 121.0(6) . . ?
C22 N4 Co1 124.4(5) . . ?
C18 N4 Co1 114.5(4) . . ?
C29 O7 Co2 115.9(4) . . ?
O4 C7 O3 122.7(6) . . ?
O4 C7 C8 120.1(6) . . ?
O3 C7 C8 117.1(6) . . ?
C35 N7 C39 121.2(7) . . ?
C35 N7 Co2 125.2(5) . . ?
C39 N7 Co2 113.6(5) . . ?
C4 C6 H6A 109.5 . . ?
C4 C6 H6B 109.5 . . ?
H6A C6 H6B 109.5 . . ?
C4 C6 H6C 109.5 . . ?
H6A C6 H6C 109.5 . . ?
H6B C6 H6C 109.5 . . ?
C30 N6 Co2 109.9(4) . . ?
C30 N6 H6D 109.7 . . ?
Co2 N6 H6D 109.7 . . ?
C30 N6 H6E 109.7 . . ?
Co2 N6 H6E 109.7 . . ?
H6D N6 H6E 108.2 . . ?
C44 N8 C40 121.5(7) . . ?
C44 N8 Co2 124.3(5) . . ?
C40 N8 Co2 114.0(5) . . ?
C9 C8 N2 120.6(10) . . ?
C9A C8 N2 125.6(9) . . ?
C9 C8 C7 118.1(9) . . ?
C9A C8 C7 117.9(10) . . ?
N2 C8 C7 110.4(6) . . ?
C9A C8 H8 98.3 . . ?
N2 C8 H8 98.3 . . ?
C7 C8 H8 98.3 . . ?
C8 C9 C10 111.1(11) . . ?
C8 C9 H9A 109.4 . . ?
C10 C9 H9A 109.4 . . ?
C8 C9 H9B 109.4 . . ?
C10 C9 H9B 109.4 . . ?
H9A C9 H9B 108.0 . . ?
C11 C10 C12 111.6(11) . . ?
C11 C10 C9A 91(2) . . ?
C12 C10 C9A 128.5(14) . . ?
C11 C10 C9 128.6(18) . . ?
C12 C10 C9 88.0(15) . . ?
C11 C10 H10 107.9 . . ?
C12 C10 H10 107.9 . . ?
C9A C10 H10 107.9 . . ?
C10 C11 H11A 109.5 . . ?
C10 C11 H11B 109.5 . . ?
H11A C11 H11B 109.5 . . ?
C10 C11 H11C 109.5 . . ?
H11A C11 H11C 109.5 . . ?
H11B C11 H11C 109.5 . . ?
C10 C12 H12A 109.5 . . ?
C10 C12 H12B 109.5 . . ?
H12A C12 H12B 109.5 . . ?
C10 C12 H12C 109.5 . . ?
H12A C12 H12C 109.5 . . ?
H12B C12 H12C 109.5 . . ?
C8 C9A C10 110.8(16) . . ?
C8 C9A H9A1 109.5 . . ?
C10 C9A H9A1 109.5 . . ?
C8 C9A H9A2 109.5 . . ?
C10 C9A H9A2 109.5 . . ?
H9A1 C9A H9A2 108.1 . . ?
N3 C13 C14 121.5(7) . . ?
N3 C13 H13 119.2 . . ?
C14 C13 H13 119.2 . . ?
C13 C14 C15 120.1(7) . . ?
C13 C14 H14 119.9 . . ?
C15 C14 H14 119.9 . . ?
C14 C15 C16 119.0(8) . . ?
C14 C15 H15 120.5 . . ?
C16 C15 H15 120.5 . . ?
C17 C16 C15 118.0(7) . . ?
C17 C16 H16 121.0 . . ?
C15 C16 H16 121.0 . . ?
N3 C17 C16 122.3(7) . . ?
N3 C17 C18 112.9(6) . . ?
C16 C17 C18 124.7(6) . . ?
N4 C18 C19 120.3(7) . . ?
N4 C18 C17 113.9(6) . . ?
C19 C18 C17 125.8(7) . . ?
C20 C19 C18 119.3(8) . . ?
C20 C19 H19 120.3 . . ?
C18 C19 H19 120.3 . . ?
C20 C21 C22 120.4(7) . . ?
C20 C21 H21 119.8 . . ?
C22 C21 H21 119.8 . . ?
C21 C20 C19 119.5(7) . . ?
C21 C20 H20 120.2 . . ?
C19 C20 H20 120.2 . . ?
N4 C22 C21 119.4(7) . . ?
N4 C22 H22 120.3 . . ?
C21 C22 H22 120.3 . . ?
O6 C23 O5 125.2(6) . . ?
O6 C23 C24 119.6(7) . . ?
O5 C23 C24 115.2(7) . . ?
C25A C24 N5 120.9(11) . . ?
C25 C24 N5 123.8(11) . . ?
C25A C24 C23 123.9(11) . . ?
C25 C24 C23 115.5(11) . . ?
N5 C24 C23 110.1(6) . . ?
C25A C24 H24 97.6 . . ?
N5 C24 H24 97.6 . . ?
C23 C24 H24 97.6 . . ?
C24 C25 C26 112.3(14) . . ?
C24 C25 H25A 109.1 . . ?
C26 C25 H25A 109.1 . . ?
C24 C25 H25B 109.1 . . ?
C26 C25 H25B 109.1 . . ?
H25A C25 H25B 107.9 . . ?
C27 C26 C28 115.3(12) . . ?
C27 C26 C25A 128.9(17) . . ?
C28 C26 C25A 89.2(13) . . ?
C27 C26 C25 89.1(15) . . ?
C28 C26 C25 126.5(13) . . ?
C27 C26 H26 107.1 . . ?
C28 C26 H26 107.1 . . ?
C25A C26 H26 107.1 . . ?
C26 C27 H27A 109.5 . . ?
C26 C27 H27B 109.5 . . ?
H27A C27 H27B 109.5 . . ?
C26 C27 H27C 109.5 . . ?
H27A C27 H27C 109.5 . . ?
H27B C27 H27C 109.5 . . ?
C26 C28 H28A 109.5 . . ?
C26 C28 H28B 109.5 . . ?
H28A C28 H28B 109.5 . . ?
C26 C28 H28C 109.5 . . ?
H28A C28 H28C 109.5 . . ?
H28B C28 H28C 109.5 . . ?
C24 C25A C26 117.4(12) . . ?
C24 C25A H25C 107.9 . . ?
C26 C25A H25C 107.9 . . ?
C24 C25A H25D 107.9 . . ?
C26 C25A H25D 107.9 . . ?
H25C C25A H25D 107.2 . . ?
O8 C29 O7 124.6(6) . . ?
O8 C29 C30 118.8(6) . . ?
O7 C29 C30 116.5(5) . . ?
C31 C30 N6 122.5(9) . . ?
C31A C30 N6 120.3(9) . . ?
C31 C30 C29 115.7(9) . . ?
C31A C30 C29 125.4(9) . . ?
N6 C30 C29 110.1(5) . . ?
C31A C30 H30 96.8 . . ?
N6 C30 H30 96.8 . . ?
C29 C30 H30 96.8 . . ?
C30 C31 C32 113.2(11) . . ?
C30 C31 H31A 108.9 . . ?
C32 C31 H31A 108.9 . . ?
C30 C31 H31B 108.9 . . ?
C32 C31 H31B 108.9 . . ?
H31A C31 H31B 107.8 . . ?
C34 C32 C33 110.6(15) . . ?
C34 C32 C31A 128.3(12) . . ?
C33 C32 C31A 86.7(15) . . ?
C34 C32 C31 94.4(12) . . ?
C33 C32 C31 126.8(13) . . ?
C34 C32 H32 109.4 . . ?
C33 C32 H32 109.4 . . ?
C31A C32 H32 109.4 . . ?
C32 C33 H33A 109.5 . . ?
C32 C33 H33B 109.5 . . ?
H33A C33 H33B 109.5 . . ?
C32 C33 H33C 109.5 . . ?
H33A C33 H33C 109.5 . . ?
H33B C33 H33C 109.5 . . ?
C32 C34 H34A 109.5 . . ?
C32 C34 H34B 109.5 . . ?
H34A C34 H34B 109.5 . . ?
C32 C34 H34C 109.5 . . ?
H34A C34 H34C 109.5 . . ?
H34B C34 H34C 109.5 . . ?
C30 C31A C32 115.9(12) . . ?
C30 C31A H31C 108.3 . . ?
C32 C31A H31C 108.3 . . ?
C30 C31A H31D 108.3 . . ?
C32 C31A H31D 108.3 . . ?
H31C C31A H31D 107.4 . . ?
N7 C35 C36 121.8(9) . . ?
N7 C35 H35 119.1 . . ?
C36 C35 H35 119.1 . . ?
C35 C36 C37 117.6(11) . . ?
C35 C36 H36 121.2 . . ?
C37 C36 H36 121.2 . . ?
C38 C37 C36 119.9(9) . . ?
C38 C37 H37 120.1 . . ?
C36 C37 H37 120.1 . . ?
C39 C38 C37 118.4(10) . . ?
C39 C38 H38 120.8 . . ?
C37 C38 H38 120.8 . . ?
N7 C39 C38 121.2(10) . . ?
N7 C39 C40 114.9(7) . . ?
C38 C39 C40 123.9(9) . . ?
N8 C40 C41 119.1(10) . . ?
N8 C40 C39 113.9(6) . . ?
C41 C40 C39 126.9(9) . . ?
C40 C41 C42 119.4(11) . . ?
C40 C41 H41 120.3 . . ?
C42 C41 H41 120.3 . . ?
C43 C42 C41 120.3(9) . . ?
C43 C42 H42 119.8 . . ?
C41 C42 H42 119.8 . . ?
C42 C43 C44 119.8(11) . . ?
C42 C43 H43 120.1 . . ?
C44 C43 H43 120.1 . . ?
N8 C44 C43 119.9(9) . . ?
N8 C44 H44 120.1 . . ?
C43 C44 H44 120.1 . . ?

loop_
_geom_bond_atom_site_label_1
_geom_bond_atom_site_label_2
_geom_bond_distance
_geom_bond_site_symmetry_2
_geom_bond_publ_flag
Co1 O3 1.881(4) . ?
Co1 O1 1.881(4) . ?
Co1 N4 1.911(5) . ?
Co1 N3 1.924(6) . ?
Co1 N2 1.933(6) . ?
Co1 N1 1.943(5) . ?
Cl1 Cl1A 0.84(4) . ?
C1 O2 1.205(8) . ?
C1 O1 1.294(8) . ?
C1 C2 1.489(11) . ?
N1 C2 1.460(11) . ?
N1 H1A 0.9100 . ?
N1 H1B 0.9100 . ?
C2 C3 1.323(12) . ?
3 C4 1.443(12) . ?
C3 H3A 0.9900 . ?
C3 H3B 0.9900 . ?
N3 C13 1.343(9) . ?
N3 C17 1.348(9) . ?
O3 C7 1.267(8) . ?
Co2 O5 1.867(5) . ?
Co2 O7 1.879(4) . ?
Co2 N7 1.927(5) . ?
Co2 N8 1.928(6) . ?
Co2 N6 1.931(5) . ?
Co2 N5 1.946(5) . ?
N2 C8 1.460(9) . ?
N2 H2A 0.9100 . ?
N2 H2B 0.9100 . ?
C5 C4 1.52(2) . ?
C5 H5A 0.9800 . ?
C5 H5B 0.9800 . ?
C5 H5C 0.9800 . ?
N5 C24 1.474(11) . ?
N5 H5D 0.9100 . ?
N5 H5E 0.9100 . ?
O5 C23 1.296(8) . ?
O4 C7 1.246(8) . ?
C4 C6 1.49(2) . ?
C4 H4 1.0000 . ?
N4 C22 1.340(9) . ?
N4 C18 1.363(9) . ?
O7 C29 1.281(7) . ?
C7 C8 1.513(10) . ?
N7 C35 1.335(10) . ?
N7 C39 1.361(10) . ?
O6 C23 1.231(9) . ?
C6 H6A 0.9800 . ?
C6 H6B 0.9800 . ?
C6 H6C 0.9800 . ?
N6 C30 1.475(9) . ?
N6 H6D 0.9100 . ?
N6 H6E 0.9100 . ?
O8 C29 1.242(8) . ?
N8 C44 1.349(10) . ?
N8 C40 1.362(10) . ?
C8 C9 1.398(15) . ?
C8 C9A 1.418(17) . ?
C8 H8 1.0000 . ?
C9 C10 1.67(2) . ?
C9 H9A 0.9900 . ?
C9 H9B 0.9900 . ?
C10 C11 1.53(3) . ?
C10 C12 1.53(3) . ?
C10 C9A 1.65(3) . ?
C10 H10 1.0000 . ?
C11 H11A 0.9800 . ?
C11 H11B 0.9800 . ?
C11 H11C 0.9800 . ?
C12 H12A 0.9800 . ?
C12 H12B 0.9800 . ?
C12 H12C 0.9800 . ?
C9A H9A1 0.9900 . ?
C9A H9A2 0.9900 . ?
C13 C14 1.362(11) . ?
C13 H13 0.9500 . ?
C14 C15 1.369(12) . ?
C14 H14 0.9500 . ?
C15 C16 1.400(12) . ?
C15 H15 0.9500 . ?
C16 C17 1.371(11) . ?
C16 H16 0.9500 . ?
C17 C18 1.469(10) . ?
C18 C19 1.398(10) . ?
C19 C20 1.385(11) . ?
C19 H19 0.9500 . ?
C21 C20 1.358(12) . ?
C21 C22 1.419(10) . ?
C21 H21 0.9500 . ?
C20 H20 0.9500 . ?
C22 H22 0.9500 . ?
C23 C24 1.539(11) . ?
C24 C25A 1.367(17) . ?
C24 C25 1.409(17) . ?
C24 H24 1.0000 . ?
C25 C26 1.64(2) . ?
C25 H25A 0.9900 . ?
C25 H25B 0.9900 . ?
C26 C27 1.46(3) . ?
C26 C28 1.51(2) . ?
C26 C25A 1.601(18) . ?
C26 H26 1.0000 . ?
C27 H27A 0.9800 . ?
C27 H27B 0.9800 . ?
C27 H27C 0.9800 . ?
C28 H28A 0.9800 . ?
C28 H28B 0.9800 . ?
C28 H28C 0.9800 . ?
C25A H25C 0.9900 . ?
C25A H25D 0.9900 . ?
C29 C30 1.512(10) . ?
C30 C31 1.371(16) . ?
C30 C31A 1.393(18) . ?
C30 H30 1.0000 . ?
C31 C32 1.643(17) . ?
C31 H31A 0.9900 . ?
C31 H31B 0.9900 . ?
C32 C34 1.465(19) . ?
C32 C33 1.48(3) . ?
C32 C31A 1.578(19) . ?
C32 H32 1.0000 . ?
C33 H33A 0.9800 . ?
C33 H33B 0.9800 . ?
C33 H33C 0.9800 . ?
C34 H34A 0.9800 . ?
C34 H34B 0.9800 . ?
C34 H34C 0.9800 . ?
C31A H31C 0.9900 . ?
C31A H31D 0.9900 . ?
C35 C36 1.388(11) . ?
C35 H35 0.9500 . ?
C36 C37 1.422(17) . ?
C36 H36 0.9500 . ?
C37 C38 1.408(19) . ?
C37 H37 0.9500 . ?
C38 C39 1.377(13) . ?
C38 H38 0.9500 . ?
C39 C40 1.442(13) . ?
C40 C41 1.392(12) . ?
C41 C42 1.401(19) . ?
C41 H41 0.9500 . ?
C42 C43 1.339(18) . ?
C42 H42 0.9500 . ?
C43 C44 1.406(11) . ?
C43 H43 0.9500 . ?
C44 H44 0.9500 . ?
